data_4074786
loop_
_publ_author_name
'Kissounko, Denis'
'Epshteyn, Albert'
'Fettinger, James C.'
'Sita, Lawrence R.'

_publ_section_title
;
 Synthesis and Formal Ring-Opening Reactions of
 (\h5-C5Me5)Zr[\h2-CH2CH(C6H5)][N(iPr)C(Me)N(iPr)], a Base-Free
 \h2-Styrene Complex of Zirconium
;
_journal_issue 2
_journal_name_full Organometallics
_journal_page_first 531
_journal_paper_doi 10.1021/om0508785
_journal_volume 25
_journal_year 2006
_chemical_formula_sum 'C29 H49 Br0.09 Cl0.91 N2 Si Zr'
_chemical_formula_weight 584.69
_chemical_name_systematic
; 
 ? 
;
_space_group_IT_number 14
_symmetry_cell_setting monoclinic
_symmetry_space_group_name_Hall '-P 2yn'
_symmetry_space_group_name_H-M 'P 1 21/n 1'
_atom_sites_solution_hydrogens geom
_atom_sites_solution_primary direct
_atom_sites_solution_secondary difmap
_audit_creation_method SHELXL-97
_cell_angle_alpha 90.00
_cell_angle_beta 109.6630(10)
_cell_angle_gamma 90.00
_cell_formula_units_Z 4
_cell_length_a 12.7780(9)
_cell_length_b 17.6163(12)
_cell_length_c 14.8275(10)
_cell_measurement_reflns_used 6954
_cell_measurement_temperature 173(2)
_cell_measurement_theta_max 27.265
_cell_measurement_theta_min 2.16
_cell_volume 3143.1(4)
_computing_cell_refinement 'Bruker SMART'
_computing_data_collection 'Bruker SMART'
_computing_data_reduction 'Bruker SAINT'
_computing_molecular_graphics 'Bruker SHELXTL'
_computing_publication_material 'Bruker SHELXTL'
_computing_structure_refinement 'SHELXL-97 (Sheldrick, 1997)'
_computing_structure_solution 'SHELXS-97 (Sheldrick, 1990)'
_diffrn_ambient_temperature 173(2)
_diffrn_measured_fraction_theta_full 0.999
_diffrn_measured_fraction_theta_max 0.999
_diffrn_measurement_device_type 'CCD area detector'
_diffrn_measurement_method 'phi and omega scans'
_diffrn_radiation_monochromator graphite
_diffrn_radiation_source 'fine-focus sealed tube'
_diffrn_radiation_type MoK\a
_diffrn_radiation_wavelength 0.71073
_diffrn_reflns_av_R_equivalents 0.0434
_diffrn_reflns_av_sigmaI/netI 0.0337
_diffrn_reflns_limit_h_max 16
_diffrn_reflns_limit_h_min -16
_diffrn_reflns_limit_k_max 22
_diffrn_reflns_limit_k_min -22
_diffrn_reflns_limit_l_max 19
_diffrn_reflns_limit_l_min -19
_diffrn_reflns_number 28071
_diffrn_reflns_theta_full 27.50
_diffrn_reflns_theta_max 27.50
_diffrn_reflns_theta_min 2.16
_exptl_absorpt_coefficient_mu 0.604
_exptl_absorpt_correction_T_max 0.9316
_exptl_absorpt_correction_T_min 0.7889
_exptl_absorpt_correction_type 'Empirical, SADABS (multi-scan)'
_exptl_crystal_colour Orange
_exptl_crystal_density_diffrn 1.236
_exptl_crystal_density_meas 0
_exptl_crystal_density_method 'not measured'
_exptl_crystal_description Block
_exptl_crystal_F_000 1239
_exptl_crystal_size_max 0.41
_exptl_crystal_size_mid 0.16
_exptl_crystal_size_min 0.12
_refine_diff_density_max 1.442
_refine_diff_density_min -0.799
_refine_diff_density_rms 0.098
_refine_ls_extinction_method none
_refine_ls_goodness_of_fit_ref 1.089
_refine_ls_hydrogen_treatment mixed
_refine_ls_matrix_type full
_refine_ls_number_parameters 515
_refine_ls_number_reflns 7217
_refine_ls_number_restraints 84
_refine_ls_restrained_S_all 1.083
_refine_ls_R_factor_all 0.0637
_refine_ls_R_factor_gt 0.0449
_refine_ls_shift/su_max 0.001
_refine_ls_shift/su_mean 0.000
_refine_ls_structure_factor_coef Fsqd
_refine_ls_weighting_details 'calc w=1/[\s^2^(Fo^2^)+(0.0793P)^2^+1.3872P] where P=(Fo^2^+2Fc^2^)/3'
_refine_ls_weighting_scheme calc
_refine_ls_wR_factor_gt 0.1191
_refine_ls_wR_factor_ref 0.1317
_reflns_number_gt 5682
_reflns_number_total 7217
_reflns_threshold_expression >2sigma(I)
_cod_data_source_file om0508785si20051011_035735.cif
_cod_data_source_block cmpd6a
_cod_depositor_comments
;
The following automatic conversions were performed:

'_symmetry_cell_setting' value 'Monoclinic' changed to 'monoclinic'
according to /home/saulius/struct/CIF-dictionaries/cif_core.dic
dictionary named 'cif_core.dic' version 2.4.1 from 2010-06-29.

Automatic conversion script
Id: cif_fix_values 1715 2011-07-08 13:25:40Z adriana 
;
_cod_original_sg_symbol_H-M P2(1)/n
_cod_database_code 4074786

loop_
_symmetry_equiv_pos_as_xyz
'x, y, z'
'-x+1/2, y+1/2, -z+1/2'
'-x, -y, -z'
'x-1/2, -y-1/2, z-1/2'

loop_
_atom_site_label
_atom_site_type_symbol
_atom_site_fract_x
_atom_site_fract_y
_atom_site_fract_z
_atom_site_U_iso_or_equiv
_atom_site_adp_type
_atom_site_occupancy
_atom_site_symmetry_multiplicity
_atom_site_calc_flag
_atom_site_refinement_flags
_atom_site_disorder_assembly
_atom_site_disorder_group
Zr1 Zr 0.892475(19) 0.195972(13) 0.719434(16) 0.02509(10) Uani 1 1 d . . .
Br1 Br 0.7615(10) 0.2395(7) 0.5298(5) 0.0350(15) Uani 0.10 1 d P A 2
Cl1 Cl 0.7682(3) 0.23665(19) 0.55842(12) 0.0335(4) Uani 0.90 1 d P A 1
Si19 Si 1.17623(9) 0.25542(5) 0.60241(9) 0.0550(3) Uani 1 1 d D A .
N1 N 0.8826(2) 0.07598(13) 0.66440(16) 0.0325(5) Uani 1 1 d . A .
N2 N 1.02227(18) 0.10849(13) 0.79301(15) 0.0298(5) Uani 1 1 d . A .
CNT1 C 0.80345(10) 0.22465(7) 0.82065(9) 0.000 Uiso 0.00 1 d P A .
C1 C 0.7856(2) 0.15754(15) 0.82605(18) 0.0295(5) Uani 1 1 d . A .
C2 C 0.8783(2) 0.19908(15) 0.88616(19) 0.0289(5) Uani 1 1 d . A .
C3 C 0.8685(2) 0.27537(16) 0.8557(2) 0.0317(6) Uani 1 1 d . A .
C4 C 0.7685(2) 0.28198(17) 0.7760(2) 0.0346(6) Uani 1 1 d . A .
C5 C 0.7163(2) 0.20927(16) 0.7593(2) 0.0313(6) Uani 1 1 d . A .
C6 C 0.7633(3) 0.07499(18) 0.8371(2) 0.0361(6) Uani 1 1 d . . .
H6A H 0.743(3) 0.066(2) 0.885(3) 0.049(10) Uiso 1 1 d . . .
H6B H 0.827(3) 0.044(2) 0.843(3) 0.052(10) Uiso 1 1 d . . .
H6C H 0.711(3) 0.057(2) 0.786(3) 0.052(10) Uiso 1 1 d . . .
C7 C 0.9596(3) 0.1704(2) 0.9786(2) 0.0383(6) Uani 1 1 d . . .
H7A H 1.029(3) 0.191(2) 0.988(3) 0.049(10) Uiso 1 1 d . . .
H7B H 0.970(3) 0.120(2) 0.977(2) 0.043(9) Uiso 1 1 d . . .
H7C H 0.931(3) 0.181(2) 1.031(3) 0.052(11) Uiso 1 1 d . . .
C8 C 0.9416(3) 0.33916(19) 0.9070(3) 0.0443(7) Uani 1 1 d . . .
H8A H 0.916(3) 0.359(2) 0.958(3) 0.057(10) Uiso 1 1 d . . .
H8B H 0.937(3) 0.380(2) 0.867(3) 0.060(11) Uiso 1 1 d . . .
H8C H 1.024(4) 0.326(2) 0.932(3) 0.068(12) Uiso 1 1 d . . .
C9 C 0.7227(3) 0.3546(2) 0.7255(3) 0.0492(8) Uani 1 1 d . . .
H9A H 0.667(3) 0.349(2) 0.666(3) 0.059(11) Uiso 1 1 d . . .
H9B H 0.778(4) 0.392(3) 0.714(3) 0.082(14) Uiso 1 1 d . . .
H9C H 0.699(4) 0.385(3) 0.769(3) 0.079(14) Uiso 1 1 d . . .
C10 C 0.6025(3) 0.1920(2) 0.6900(2) 0.0434(7) Uani 1 1 d . . .
H10A H 0.543(4) 0.203(3) 0.716(3) 0.077(14) Uiso 1 1 d . . .
H10B H 0.595(4) 0.139(3) 0.674(4) 0.090(16) Uiso 1 1 d . . .
H10C H 0.587(4) 0.212(3) 0.632(4) 0.087(16) Uiso 1 1 d . . .
C11 C 0.9799(2) 0.05492(15) 0.7280(2) 0.0316(6) Uani 1 1 d . . .
C12 C 1.0339(3) -0.0209(2) 0.7242(3) 0.0461(8) Uani 1 1 d . A .
H12A H 1.105(5) -0.022(3) 0.776(4) 0.102(19) Uiso 1 1 d . . .
H12B H 1.030(4) -0.035(2) 0.669(3) 0.068(13) Uiso 1 1 d . . .
H12C H 0.987(5) -0.058(3) 0.744(4) 0.12(2) Uiso 1 1 d . . .
C13 C 0.8247(3) 0.02907(17) 0.5803(2) 0.0390(6) Uani 1 1 d . . .
H13 H 0.846(2) -0.0245(17) 0.598(2) 0.029(7) Uiso 1 1 d . . .
C14 C 0.6991(3) 0.0344(2) 0.5577(3) 0.0458(7) Uani 1 1 d . A .
H14A H 0.675(3) 0.020(2) 0.614(3) 0.069(12) Uiso 1 1 d . . .
H14B H 0.662(3) 0.003(2) 0.504(3) 0.047(9) Uiso 1 1 d . . .
H14C H 0.677(3) 0.085(2) 0.544(3) 0.051(10) Uiso 1 1 d . . .
C15 C 0.8578(3) 0.0522(2) 0.4953(2) 0.0471(8) Uani 1 1 d . A .
H15A H 0.836(3) 0.1028(19) 0.475(2) 0.033(8) Uiso 1 1 d . . .
H15B H 0.825(3) 0.023(2) 0.443(3) 0.059(11) Uiso 1 1 d . . .
H15C H 0.939(4) 0.049(3) 0.508(3) 0.076(13) Uiso 1 1 d . . .
C16 C 1.1304(2) 0.10542(18) 0.8704(2) 0.0353(6) Uani 1 1 d . . .
H16 H 1.131(3) 0.1515(17) 0.907(2) 0.031(7) Uiso 1 1 d . . .
C17 C 1.2298(3) 0.1096(3) 0.8360(3) 0.0513(9) Uani 1 1 d . A .
H17A H 1.234(4) 0.066(3) 0.803(3) 0.071(14) Uiso 1 1 d . . .
H17B H 1.298(3) 0.113(2) 0.887(3) 0.050(10) Uiso 1 1 d . . .
H17C H 1.222(3) 0.150(2) 0.795(3) 0.054(11) Uiso 1 1 d . . .
C18 C 1.1437(3) 0.0384(2) 0.9407(3) 0.0521(9) Uani 1 1 d . A .
H18A H 1.078(3) 0.026(2) 0.949(3) 0.056(11) Uiso 1 1 d . . .
H18B H 1.198(4) 0.052(3) 1.003(4) 0.081(14) Uiso 1 1 d . . .
H18C H 1.168(3) -0.005(2) 0.916(3) 0.058(11) Uiso 1 1 d . . .
C19 C 1.2247(6) 0.1697(3) 0.5583(6) 0.101(2) Uani 1 1 d D . .
H19A H 1.166(3) 0.156(2) 0.500(2) 0.11(2) Uiso 1 1 d D . .
H19B H 1.236(4) 0.1317(17) 0.606(3) 0.17(3) Uiso 1 1 d D . .
H19C H 1.291(3) 0.184(2) 0.546(4) 0.17(3) Uiso 1 1 d D . .
C20 C 1.2958(5) 0.2909(6) 0.7095(7) 0.126(3) Uani 1 1 d D . .
H20A H 1.352(3) 0.300(3) 0.680(2) 0.15(3) Uiso 1 1 d D . .
H20B H 1.307(4) 0.248(2) 0.752(3) 0.33(9) Uiso 1 1 d D . .
H20C H 1.263(3) 0.336(3) 0.726(3) 0.27(6) Uiso 1 1 d D . .
C21 C 1.1437(8) 0.3308(5) 0.5131(8) 0.157(5) Uani 1 1 d D . .
H21A H 1.204(3) 0.333(3) 0.488(4) 0.19(3) Uiso 1 1 d D . .
H21B H 1.136(5) 0.3768(17) 0.545(3) 0.22(5) Uiso 1 1 d D . .
H21C H 1.074(3) 0.316(2) 0.464(3) 0.14(3) Uiso 1 1 d D . .
C22 C 1.0535(2) 0.23045(16) 0.6399(2) 0.0319(6) Uani 1 1 d . . .
H22A H 0.993(3) 0.238(2) 0.586(3) 0.044(9) Uiso 1 1 d . . .
H22B H 1.060(2) 0.1793(17) 0.651(2) 0.023(7) Uiso 1 1 d . . .
C23 C 1.0346(2) 0.27576(16) 0.72202(19) 0.0305(5) Uani 1 1 d . A .
H23 H 1.094(3) 0.263(2) 0.783(2) 0.040(9) Uiso 1 1 d . . .
C24 C 1.0271(2) 0.35960(15) 0.70733(19) 0.0301(5) Uani 1 1 d . . .
C25 C 1.0891(3) 0.40938(19) 0.7788(2) 0.0396(7) Uani 1 1 d . A .
H25 H 1.132(3) 0.388(2) 0.835(3) 0.051(10) Uiso 1 1 d . . .
C26 C 1.0841(3) 0.4874(2) 0.7662(3) 0.0470(8) Uani 1 1 d . . .
H26 H 1.118(3) 0.518(2) 0.816(3) 0.059(11) Uiso 1 1 d . . .
C27 C 1.0187(3) 0.51851(18) 0.6799(3) 0.0443(7) Uani 1 1 d . A .
H27 H 1.015(3) 0.571(2) 0.670(3) 0.051(10) Uiso 1 1 d . . .
C28 C 0.9575(3) 0.47071(18) 0.6079(2) 0.0409(7) Uani 1 1 d . . .
H28 H 0.919(3) 0.4922(19) 0.553(2) 0.039(9) Uiso 1 1 d . . .
C29 C 0.9604(3) 0.39306(17) 0.6214(2) 0.0356(6) Uani 1 1 d . A .
H29 H 0.926(3) 0.368(2) 0.581(3) 0.046(10) Uiso 1 1 d . . .

loop_
_atom_site_aniso_label
_atom_site_aniso_U_11
_atom_site_aniso_U_22
_atom_site_aniso_U_33
_atom_site_aniso_U_23
_atom_site_aniso_U_13
_atom_site_aniso_U_12
Zr1 0.02587(15) 0.02582(15) 0.02440(14) 0.00246(9) 0.00952(10) 0.00229(9)
Br1 0.033(2) 0.037(2) 0.032(4) 0.008(4) 0.008(4) 0.0038(16)
Cl1 0.0319(6) 0.0387(6) 0.0272(9) 0.0075(8) 0.0065(8) 0.0040(4)
Si19 0.0645(6) 0.0356(5) 0.0894(8) 0.0122(5) 0.0579(6) 0.0072(4)
N1 0.0356(12) 0.0306(11) 0.0308(11) 0.0002(9) 0.0103(9) 0.0032(9)
N2 0.0315(11) 0.0312(11) 0.0268(11) 0.0043(9) 0.0100(9) 0.0048(9)
C1 0.0286(13) 0.0354(14) 0.0265(12) 0.0019(10) 0.0117(10) -0.0016(10)
C2 0.0285(13) 0.0364(14) 0.0248(12) -0.0010(10) 0.0128(10) -0.0007(10)
C3 0.0343(14) 0.0323(13) 0.0340(14) -0.0053(11) 0.0186(11) -0.0012(11)
C4 0.0353(15) 0.0375(14) 0.0357(14) 0.0047(12) 0.0183(12) 0.0084(11)
C5 0.0249(13) 0.0409(15) 0.0302(13) 0.0034(11) 0.0118(11) 0.0040(11)
C6 0.0374(16) 0.0387(16) 0.0342(15) 0.0056(12) 0.0148(13) -0.0043(13)
C7 0.0369(16) 0.0519(19) 0.0262(14) 0.0010(13) 0.0107(12) 0.0000(14)
C8 0.055(2) 0.0384(17) 0.0490(18) -0.0117(14) 0.0294(16) -0.0091(14)
C9 0.059(2) 0.0377(17) 0.055(2) 0.0083(15) 0.0246(18) 0.0191(16)
C10 0.0243(14) 0.064(2) 0.0380(17) 0.0032(15) 0.0061(12) 0.0014(13)
C11 0.0368(14) 0.0263(12) 0.0375(14) 0.0070(11) 0.0202(12) 0.0053(10)
C12 0.051(2) 0.0369(17) 0.048(2) 0.0007(14) 0.0149(16) 0.0129(14)
C13 0.0431(16) 0.0336(15) 0.0365(15) -0.0057(12) 0.0085(12) -0.0004(12)
C14 0.0430(17) 0.0446(18) 0.0465(18) -0.0055(15) 0.0108(15) -0.0090(14)
C15 0.050(2) 0.057(2) 0.0345(16) -0.0097(15) 0.0146(14) 0.0007(16)
C16 0.0310(14) 0.0427(16) 0.0294(13) 0.0067(12) 0.0067(11) 0.0102(11)
C17 0.0335(17) 0.073(3) 0.0456(19) 0.0095(19) 0.0108(15) 0.0085(16)
C18 0.052(2) 0.060(2) 0.0422(19) 0.0204(16) 0.0125(16) 0.0188(17)
C19 0.123(5) 0.068(3) 0.160(7) -0.007(4) 0.112(6) 0.014(3)
C20 0.067(4) 0.166(7) 0.164(7) -0.047(6) 0.065(4) -0.054(4)
C21 0.178(9) 0.138(6) 0.236(10) 0.135(7) 0.175(9) 0.088(6)
C22 0.0334(14) 0.0319(14) 0.0348(14) 0.0052(11) 0.0174(12) 0.0012(11)
C23 0.0291(13) 0.0346(14) 0.0280(13) 0.0049(11) 0.0098(11) 0.0013(11)
C24 0.0285(12) 0.0325(13) 0.0327(13) 0.0013(11) 0.0147(10) -0.0006(10)
C25 0.0395(16) 0.0408(16) 0.0373(16) 0.0009(13) 0.0112(13) -0.0084(13)
C26 0.0504(18) 0.0408(17) 0.0504(19) -0.0062(14) 0.0177(15) -0.0112(14)
C27 0.0430(17) 0.0282(15) 0.066(2) 0.0052(14) 0.0245(16) -0.0016(12)
C28 0.0351(15) 0.0388(16) 0.0490(18) 0.0107(14) 0.0146(14) 0.0066(12)
C29 0.0335(14) 0.0360(15) 0.0377(15) 0.0010(12) 0.0123(12) -0.0003(12)

loop_
_atom_type_symbol
_atom_type_description
_atom_type_scat_dispersion_real
_atom_type_scat_dispersion_imag
_atom_type_scat_source
C C 0.0033 0.0016 'International Tables Vol C Tables 4.2.6.8 and 6.1.1.4'
H H 0.0000 0.0000 'International Tables Vol C Tables 4.2.6.8 and 6.1.1.4'
N N 0.0061 0.0033 'International Tables Vol C Tables 4.2.6.8 and 6.1.1.4'
Si Si 0.0817 0.0704 'International Tables Vol C Tables 4.2.6.8 and 6.1.1.4'
Cl Cl 0.1484 0.1585 'International Tables Vol C Tables 4.2.6.8 and 6.1.1.4'
Zr Zr -2.9673 0.5597 'International Tables Vol C Tables 4.2.6.8 and 6.1.1.4'
Br Br -0.2901 2.4595 'International Tables Vol C Tables 4.2.6.8 and 6.1.1.4'

loop_
_geom_angle_atom_site_label_1
_geom_angle_atom_site_label_2
_geom_angle_atom_site_label_3
_geom_angle
CNT1 Zr1 N1 118.55(7)
CNT1 Zr1 N2 106.75(6)
N1 Zr1 N2 58.50(8)
CNT1 Zr1 C23 115.63(8)
N1 Zr1 C23 122.01(9)
N2 Zr1 C23 87.78(9)
CNT1 Zr1 Cl1 106.02(8)
N1 Zr1 Cl1 89.01(10)
N2 Zr1 Cl1 142.05(9)
C23 Zr1 Cl1 94.93(10)
CNT1 Zr1 C1 28.92(6)
N1 Zr1 C1 89.94(9)
N2 Zr1 C1 88.77(8)
C23 Zr1 C1 138.95(9)
Cl1 Zr1 C1 112.10(9)
CNT1 Zr1 C5 28.60(6)
N1 Zr1 C5 103.06(9)
N2 Zr1 C5 121.22(8)
C23 Zr1 C5 134.84(10)
Cl1 Zr1 C5 82.32(9)
C1 Zr1 C5 32.70(9)
CNT1 Zr1 C4 28.52(6)
N1 Zr1 C4 135.77(9)
N2 Zr1 C4 133.52(8)
C23 Zr1 C4 102.03(10)
Cl1 Zr1 C4 82.93(10)
C1 Zr1 C4 54.39(9)
C5 Zr1 C4 32.81(9)
CNT1 Zr1 C2 28.15(6)
N1 Zr1 C2 111.04(8)
N2 Zr1 C2 79.97(8)
C23 Zr1 C2 106.67(9)
Cl1 Zr1 C2 134.17(9)
C1 Zr1 C2 32.74(8)
C5 Zr1 C2 53.73(9)
C4 Zr1 C2 53.61(9)
CNT1 Zr1 C3 28.26(6)
N1 Zr1 C3 142.31(9)
N2 Zr1 C3 104.78(9)
C23 Zr1 C3 87.48(9)
Cl1 Zr1 C3 113.16(10)
C1 Zr1 C3 54.12(9)
C5 Zr1 C3 53.92(9)
C4 Zr1 C3 32.49(9)
C2 Zr1 C3 32.10(9)
CNT1 Zr1 Br1 109.9(2)
N1 Zr1 Br1 87.3(3)
N2 Zr1 Br1 138.8(3)
C23 Zr1 Br1 92.9(3)
Cl1 Zr1 Br1 3.9(3)
C1 Zr1 Br1 115.6(3)
C5 Zr1 Br1 86.1(3)
C4 Zr1 Br1 86.6(3)
C2 Zr1 Br1 138.1(3)
C3 Zr1 Br1 116.5(3)
C21 Si19 C19 111.2(4)
C21 Si19 C22 112.1(3)
C19 Si19 C22 109.1(2)
C21 Si19 C20 106.8(5)
C19 Si19 C20 107.2(4)
C22 Si19 C20 110.2(2)
C11 N1 C13 121.7(2)
C11 N1 Zr1 94.55(17)
C13 N1 Zr1 141.69(18)
C11 N2 C16 126.0(2)
C11 N2 Zr1 94.62(16)
C16 N2 Zr1 138.31(18)
C5 C1 C2 107.4(2)
C5 C1 C6 127.1(3)
C2 C1 C6 125.4(2)
C5 C1 Zr1 74.36(15)
C2 C1 Zr1 74.95(15)
C6 C1 Zr1 119.61(19)
C3 C2 C1 108.9(2)
C3 C2 C7 124.9(3)
C1 C2 C7 125.0(3)
C3 C2 Zr1 74.73(15)
C1 C2 Zr1 72.31(14)
C7 C2 Zr1 128.85(19)
C2 C3 C4 107.6(2)
C2 C3 C8 125.5(3)
C4 C3 C8 126.4(3)
C2 C3 Zr1 73.17(15)
C4 C3 Zr1 72.61(15)
C8 C3 Zr1 126.30(19)
C3 C4 C5 107.9(2)
C3 C4 C9 125.1(3)
C5 C4 C9 126.8(3)
C3 C4 Zr1 74.90(15)
C5 C4 Zr1 73.35(16)
C9 C4 Zr1 121.9(2)
C1 C5 C4 108.1(2)
C1 C5 C10 125.6(3)
C4 C5 C10 126.0(3)
C1 C5 Zr1 72.94(15)
C4 C5 Zr1 73.84(16)
C10 C5 Zr1 123.7(2)
C1 C6 H6A 113(2)
C1 C6 H6B 112(2)
H6A C6 H6B 108(3)
C1 C6 H6C 111(2)
H6A C6 H6C 108(3)
H6B C6 H6C 105(3)
C2 C7 H7A 110(2)
C2 C7 H7B 112(2)
H7A C7 H7B 105(3)
C2 C7 H7C 109(2)
H7A C7 H7C 114(3)
H7B C7 H7C 108(3)
C3 C8 H8A 110(2)
C3 C8 H8B 111(3)
H8A C8 H8B 104(3)
C3 C8 H8C 114(2)
H8A C8 H8C 112(3)
H8B C8 H8C 104(3)
C4 C9 H9A 115(3)
C4 C9 H9B 117(3)
H9A C9 H9B 105(3)
C4 C9 H9C 108(3)
H9A C9 H9C 112(4)
H9B C9 H9C 98(4)
C5 C10 H10A 113(3)
C5 C10 H10B 111(3)
H10A C10 H10B 105(4)
C5 C10 H10C 116(3)
H10A C10 H10C 110(4)
H10B C10 H10C 101(4)
N2 C11 N1 111.8(2)
N2 C11 C12 125.1(3)
N1 C11 C12 123.2(3)
C11 C12 H12A 108(3)
C11 C12 H12B 114(3)
H12A C12 H12B 120(4)
C11 C12 H12C 104(3)
H12A C12 H12C 105(4)
H12B C12 H12C 104(4)
N1 C13 C15 110.7(3)
N1 C13 C14 110.0(3)
C15 C13 C14 111.6(3)
N1 C13 H13 107.0(17)
C15 C13 H13 110.1(17)
C14 C13 H13 107.2(17)
C13 C14 H14A 113(2)
C13 C14 H14B 109(2)
H14A C14 H14B 111(3)
C13 C14 H14C 109(2)
H14A C14 H14C 105(3)
H14B C14 H14C 109(3)
C13 C15 H15A 112.2(19)
C13 C15 H15B 112(3)
H15A C15 H15B 105(3)
C13 C15 H15C 113(3)
H15A C15 H15C 107(3)
H15B C15 H15C 106(3)
N2 C16 C17 114.0(2)
N2 C16 C18 114.6(3)
C17 C16 C18 110.4(3)
N2 C16 H16 103.4(18)
C17 C16 H16 107.2(18)
C18 C16 H16 106.4(18)
C16 C17 H17A 110(3)
C16 C17 H17B 113(2)
H17A C17 H17B 106(4)
C16 C17 H17C 110(2)
H17A C17 H17C 108(4)
H17B C17 H17C 110(3)
C16 C18 H18A 112(2)
C16 C18 H18B 109(3)
H18A C18 H18B 109(3)
C16 C18 H18C 110(2)
H18A C18 H18C 107(4)
H18B C18 H18C 110(4)
Si19 C19 H19A 105(2)
Si19 C19 H19B 107(2)
H19A C19 H19B 112(2)
Si19 C19 H19C 107(2)
H19A C19 H19C 111(2)
H19B C19 H19C 114(2)
Si19 C20 H20A 101(2)
Si19 C20 H20B 101(2)
H20A C20 H20B 116(2)
Si19 C20 H20C 101(2)
H20A C20 H20C 116(2)
H20B C20 H20C 117(2)
Si19 C21 H21A 107(2)
Si19 C21 H21B 107(2)
H21A C21 H21B 113(2)
Si19 C21 H21C 106(2)
H21A C21 H21C 112(2)
H21B C21 H21C 112(2)
C23 C22 Si19 118.7(2)
C23 C22 H22A 108(2)
Si19 C22 H22A 105(2)
C23 C22 H22B 113.1(18)
Si19 C22 H22B 104.9(18)
H22A C22 H22B 107(3)
C24 C23 C22 114.6(2)
C24 C23 Zr1 126.52(18)
C22 C23 Zr1 90.20(16)
C24 C23 H23 111(2)
C22 C23 H23 108.6(19)
Zr1 C23 H23 104(2)
C25 C24 C29 116.2(3)
C25 C24 C23 121.2(3)
C29 C24 C23 122.6(3)
C26 C25 C24 122.1(3)
C26 C25 H25 121(2)
C24 C25 H25 117(2)
C27 C26 C25 120.3(3)
C27 C26 H26 119(3)
C25 C26 H26 120(3)
C28 C27 C26 118.8(3)
C28 C27 H27 120(2)
C26 C27 H27 121(2)
C27 C28 C29 120.9(3)
C27 C28 H28 117(2)
C29 C28 H28 122(2)
C28 C29 C24 121.7(3)
C28 C29 H29 119(3)
C24 C29 H29 119(3)

loop_
_geom_bond_atom_site_label_1
_geom_bond_atom_site_label_2
_geom_bond_distance
Zr1 CNT1 2.2249(12)
Zr1 N1 2.254(2)
Zr1 N2 2.258(2)
Zr1 C23 2.286(3)
Zr1 Cl1 2.487(2)
Zr1 C1 2.505(3)
Zr1 C5 2.523(3)
Zr1 C4 2.530(3)
Zr1 C2 2.539(3)
Zr1 C3 2.559(3)
Zr1 Br1 2.852(7)
Si19 C21 1.822(6)
Si19 C19 1.834(5)
Si19 C22 1.883(3)
Si19 C20 1.902(8)
N1 C11 1.336(4)
N1 C13 1.471(4)
N2 C11 1.327(4)
N2 C16 1.470(3)
C1 C5 1.416(4)
C1 C2 1.422(4)
C1 C6 1.501(4)
C2 C3 1.410(4)
C2 C7 1.501(4)
C3 C4 1.424(4)
C3 C8 1.495(4)
C4 C5 1.427(4)
C4 C9 1.499(4)
C5 C10 1.503(4)
C6 H6A 0.85(4)
C6 H6B 0.96(4)
C6 H6C 0.89(4)
C7 H7A 0.92(4)
C7 H7B 0.90(4)
C7 H7C 0.98(4)
C8 H8A 0.99(4)
C8 H8B 0.92(4)
C8 H8C 1.02(5)
C9 H9A 0.93(4)
C9 H9B 1.02(5)
C9 H9C 0.96(5)
C10 H10A 0.98(5)
C10 H10B 0.96(5)
C10 H10C 0.89(5)
C11 C12 1.513(4)
C12 H12A 0.97(6)
C12 H12B 0.84(5)
C12 H12C 1.00(6)
C13 C15 1.513(5)
C13 C14 1.528(5)
C13 H13 0.99(3)
C14 H14A 1.01(5)
C14 H14B 0.95(4)
C14 H14C 0.93(4)
C15 H15A 0.95(3)
C15 H15B 0.91(4)
C15 H15C 0.99(5)
C16 C17 1.522(4)
C16 C18 1.545(4)
C16 H16 0.97(3)
C17 H17A 0.92(5)
C17 H17B 0.94(4)
C17 H17C 0.92(4)
C18 H18A 0.92(4)
C18 H18B 0.99(5)
C18 H18C 0.95(4)
C19 H19A 0.97(3)
C19 H19B 0.95(3)
C19 H19C 0.96(3)
C20 H20A 0.97(3)
C20 H20B 0.96(3)
C20 H20C 0.97(3)
C21 H21A 0.96(3)
C21 H21B 0.96(3)
C21 H21C 0.98(3)
C22 C23 1.542(4)
C22 H22A 0.92(4)
C22 H22B 0.92(3)
C23 C24 1.491(4)
C23 H23 0.99(3)
C24 C25 1.398(4)
C24 C29 1.403(4)
C25 C26 1.385(5)
C25 H25 0.91(4)
C26 C27 1.384(5)
C26 H26 0.91(4)
C27 C28 1.377(5)
C27 H27 0.93(4)
C28 C29 1.381(4)
C28 H28 0.89(3)
C29 H29 0.75(4)
